data_7039998
loop_
_publ_author_name
'Holmes, Jordan'
'Pask, Christopher M.'
'Willans, Charlotte E.'

_publ_section_title
;
 Chelating N-heterocyclic carbene-carboranes offer flexible ligand
 coordination to Ir(III), Rh(III) and Ru(II): effect of ligand
 cyclometallation in catalytic transfer hydrogenation.
;
_journal_issue 40
_journal_name_full 'Dalton transactions (Cambridge, England : 2003)'
_journal_page_first 15818
_journal_page_last 15827
_journal_paper_doi 10.1039/c6dt02079h
_journal_volume 45
_journal_year 2016
_chemical_formula_moiety 'C18 H34 B10 Cl2 N2 Ru'
_chemical_formula_sum 'C18 H34 B10 Cl2 N2 Ru'
_chemical_formula_weight 558.54
_space_group_crystal_system monoclinic
_space_group_IT_number 9
_space_group_name_Hall 'I -2ya'
_space_group_name_H-M_alt 'I 1 a 1'
_symmetry_space_group_name_Hall 'I -2ya'
_symmetry_space_group_name_H-M 'I 1 a 1'
_atom_sites_solution_hydrogens geom
_atom_sites_solution_primary direct
_audit_creation_date 2016-07-05
_audit_creation_method
;
Olex2 1.2
(compiled 2016.02.19 svn.r3266 for OlexSys, GUI svn.r5155)
;
_audit_update_record
;
2016-07-06 deposited with the CCDC.
2016-07-11 downloaded from the CCDC.
;
_cell_angle_alpha 90
_cell_angle_beta 112.782(3)
_cell_angle_gamma 90
_cell_formula_units_Z 4
_cell_length_a 11.8583(3)
_cell_length_b 19.1551(4)
_cell_length_c 12.2719(3)
_cell_measurement_reflns_used 3479
_cell_measurement_temperature 119.99(12)
_cell_measurement_theta_max 73.1650
_cell_measurement_theta_min 4.4970
_cell_volume 2570.06(12)
_computing_cell_refinement
;
CrysAlisPro, Agilent Technologies,
Version 1.171.37.35 (release 13-08-2014 CrysAlis171 .NET)
(compiled Aug 13 2014,18:06:01)
;
_computing_data_collection
;
CrysAlisPro, Agilent Technologies,
Version 1.171.37.35 (release 13-08-2014 CrysAlis171 .NET)
(compiled Aug 13 2014,18:06:01)
;
_computing_data_reduction
;
CrysAlisPro, Agilent Technologies,
Version 1.171.37.35 (release 13-08-2014 CrysAlis171 .NET)
(compiled Aug 13 2014,18:06:01)
;
_computing_molecular_graphics 'Olex2 (Dolomanov et al., 2009)'
_computing_publication_material 'Olex2 (Dolomanov et al., 2009)'
_computing_structure_refinement 'ShelXL (Sheldrick, 2015)'
_computing_structure_solution 'ShelXS (Sheldrick, 2008)'
_diffrn_ambient_environment N~2~
_diffrn_ambient_temperature 119.99(12)
_diffrn_detector 'CCD plate'
_diffrn_detector_area_resol_mean 5.3095
_diffrn_detector_type Atlas
_diffrn_measured_fraction_theta_full 0.997
_diffrn_measured_fraction_theta_max 0.967
_diffrn_measurement_details
;
  1 omega  -12.00   31.00   1.0000    9.0100
omega____ theta____ kappa____ phi______ frames
    -      -41.0434   37.0000    0.0000 43

  2 omega  -34.00   12.00   1.0000    9.0100
omega____ theta____ kappa____ phi______ frames
    -      -41.0434   37.0000 -120.0000 46

  3 omega  -39.00   31.00   1.0000    9.0100
omega____ theta____ kappa____ phi______ frames
    -      -41.0434   37.0000  -60.0000 70

  4 omega  -44.00    9.00   1.0000    9.0100
omega____ theta____ kappa____ phi______ frames
    -      -41.0434   37.0000   90.0000 53

  5 omega   44.00   73.00   1.0000   36.0500
omega____ theta____ kappa____ phi______ frames
    -      106.0180  -45.0000 -180.0000 29

  6 omega   48.00   95.00   1.0000   36.0500
omega____ theta____ kappa____ phi______ frames
    -      106.0180  -45.0000 -150.0000 47

  7 omega   31.00   85.00   1.0000   36.0500
omega____ theta____ kappa____ phi______ frames
    -      106.0180  -30.0000  -30.0000 54

  8 omega   61.00   90.00   1.0000   36.0500
omega____ theta____ kappa____ phi______ frames
    -      106.0180  -30.0000   60.0000 29

  9 omega   85.00  171.00   1.0000   36.0500
omega____ theta____ kappa____ phi______ frames
    -      106.0180   45.0000   90.0000 86

 10 omega  126.00  178.00   1.0000   36.0500
omega____ theta____ kappa____ phi______ frames
    -      106.0180   45.0000   30.0000 52

 11 omega   34.00   90.00   1.0000   36.0500
omega____ theta____ kappa____ phi______ frames
    -      106.0180  -30.0000  -90.0000 56

 12 omega   30.00   90.00   1.0000   36.0500
omega____ theta____ kappa____ phi______ frames
    -      106.0180  -30.0000  120.0000 60
;
_diffrn_measurement_device 'four-circle diffractometer'
_diffrn_measurement_device_type 'SuperNova, Dual, Cu at zero, Atlas'
_diffrn_measurement_method '\w scans'
_diffrn_orient_matrix_UB_11 0.0205956000
_diffrn_orient_matrix_UB_12 0.0227417000
_diffrn_orient_matrix_UB_13 -0.1112206000
_diffrn_orient_matrix_UB_21 -0.0963057000
_diffrn_orient_matrix_UB_22 0.0580166000
_diffrn_orient_matrix_UB_23 -0.0221543000
_diffrn_orient_matrix_UB_31 0.1008176000
_diffrn_orient_matrix_UB_32 0.0508854000
_diffrn_orient_matrix_UB_33 0.0752075000
_diffrn_radiation_monochromator mirror
_diffrn_radiation_probe x-ray
_diffrn_radiation_type CuK\a
_diffrn_radiation_wavelength 1.54184
_diffrn_reflns_av_R_equivalents 0.0419
_diffrn_reflns_av_unetI/netI 0.0576
_diffrn_reflns_Laue_measured_fraction_full 0.997
_diffrn_reflns_Laue_measured_fraction_max 0.967
_diffrn_reflns_limit_h_max 14
_diffrn_reflns_limit_h_min -11
_diffrn_reflns_limit_k_max 22
_diffrn_reflns_limit_k_min -23
_diffrn_reflns_limit_l_max 15
_diffrn_reflns_limit_l_min -14
_diffrn_reflns_number 4773
_diffrn_reflns_point_group_measured_fraction_full 0.585
_diffrn_reflns_point_group_measured_fraction_max 0.564
_diffrn_reflns_theta_full 67.684
_diffrn_reflns_theta_max 73.344
_diffrn_reflns_theta_min 4.539
_diffrn_source 'sealed X-ray tube'
_diffrn_source_type 'SuperNova (Cu) X-ray Source'
_exptl_absorpt_coefficient_mu 6.907
_exptl_absorpt_correction_T_max 0.879
_exptl_absorpt_correction_T_min 0.581
_exptl_absorpt_correction_type gaussian
_exptl_absorpt_process_details
;
CrysAlisPro, Agilent Technologies,
Version 1.171.37.35 (release 13-08-2014 CrysAlis171 .NET)
(compiled Aug 13 2014,18:06:01)
Numerical absorption correction based on gaussian integration over
            a multifaceted crystal model
Empirical absorption correction using spherical harmonics,
 implemented in SCALE3 ABSPACK scaling algorithm.
;
_exptl_crystal_colour orange
_exptl_crystal_colour_primary orange
_exptl_crystal_density_diffrn 1.444
_exptl_crystal_description needle
_exptl_crystal_F_000 1136
_exptl_crystal_size_max 0.11
_exptl_crystal_size_mid 0.03
_exptl_crystal_size_min 0.02
_refine_diff_density_max 1.909
_refine_diff_density_min -1.954
_refine_diff_density_rms 0.170
_refine_ls_abs_structure_details
;
 Classical Flack method preferred over Parsons because s.u. lower.
;
_refine_ls_abs_structure_Flack -0.010(18)
_refine_ls_extinction_method none
_refine_ls_goodness_of_fit_ref 1.088
_refine_ls_hydrogen_treatment constr
_refine_ls_matrix_type full
_refine_ls_number_parameters 302
_refine_ls_number_reflns 2923
_refine_ls_number_restraints 38
_refine_ls_restrained_S_all 1.088
_refine_ls_R_factor_all 0.0516
_refine_ls_R_factor_gt 0.0507
_refine_ls_shift/su_max 0.000
_refine_ls_shift/su_mean 0.000
_refine_ls_structure_factor_coef Fsqd
_refine_ls_weighting_details 'w=1/[\s^2^(Fo^2^)+(0.0905P)^2^] where P=(Fo^2^+2Fc^2^)/3'
_refine_ls_weighting_scheme calc
_refine_ls_wR_factor_gt 0.1245
_refine_ls_wR_factor_ref 0.1258
_reflns_Friedel_coverage 0.165
_reflns_Friedel_fraction_full 0.170
_reflns_Friedel_fraction_max 0.160
_reflns_number_gt 2839
_reflns_number_total 2923
_reflns_threshold_expression 'I > 2\s(I)'
_cod_data_source_file c6dt02079h2.cif
_cod_data_source_block 6b
_cod_depositor_comments 'Adding full bibliography for 7039998--7040005.cif.'
_cod_original_cell_volume 2570.05(13)
_cod_database_code 7039998
_chemical_oxdiff_formula C18H37B10N2RuCl2
_shelx_space_group_comment
;
The symmetry employed for this shelxl refinement is uniquely defined
by the following loop, which should always be used as a source of
symmetry information in preference to the above space-group names.
They are only intended as comments.
;
_reflns_odcompleteness_completeness 99.96
_reflns_odcompleteness_iscentric 1
_reflns_odcompleteness_theta 66.97
_olex2_refinement_description
;
1. Fixed Uiso
 At 1.2 times of:
  All B(H) groups, All C(H) groups, All C(H,H) groups
 At 1.5 times of:
  All C(H,H,H) groups
2. Rigid body (RIGU) restrains
 C9, C14, C13, C12, C11, C10
 with sigma for 1-2 distances of 0.002 and sigma for 1-3 distances of 0.002
3.a Ternary CH refined with riding coordinates:
 C16(H16)
3.b Secondary CH2 refined with riding coordinates:
 C3(H3A,H3B), C4(H4A,H4B)
3.c Aromatic/amide H refined with riding coordinates:
 C5(H5), C11(H11), C10(H10), C13(H13), C14(H14), C6(H6)
3.d Idealised Me refined as rotating group:
 C8(H8A,H8B,H8C), C15(H15A,H15B,H15C), C17(H17A,H17B,H17C), C18(H18A,H18B,H18C)
3.e Boron cage BH refined with riding coordinates:
 C1(H1), B4(H4), B3(H3), B8(H8), B5(H5A), B12(H12), B9(H9), B10(H10A), B6(H6A),
  B11(H11A), B7(H7)
;
_shelx_shelxl_version_number 2014/7
_olex2_submission_special_instructions 'No special instructions were received'

loop_
_space_group_symop_operation_xyz
'x, y, z'
'x+1/2, -y, z'
'x+1/2, y+1/2, z+1/2'
'x+1, -y+1/2, z+1/2'

loop_
_atom_site_label
_atom_site_type_symbol
_atom_site_fract_x
_atom_site_fract_y
_atom_site_fract_z
_atom_site_U_iso_or_equiv
_atom_site_adp_type
_atom_site_occupancy
_atom_site_site_symmetry_order
_atom_site_calc_flag
_atom_site_refinement_flags_posn
_atom_site_refinement_flags_adp
Ru1 Ru 0.81335(4) 0.13566(2) 0.66563(4) 0.01539(18) Uani 1 1 d . .
Cl1 Cl 0.7414(2) 0.12329(11) 0.82371(17) 0.0232(4) Uani 1 1 d . .
Cl2 Cl 0.99756(17) 0.18551(10) 0.81438(16) 0.0220(4) Uani 1 1 d . .
C2 C 1.1043(8) 0.3719(4) 0.7123(8) 0.0205(16) Uani 1 1 d . .
N2 N 0.7831(6) 0.2941(4) 0.6024(6) 0.0183(13) Uani 1 1 d . .
C1 C 1.1388(8) 0.3768(5) 0.5944(7) 0.0214(16) Uani 1 1 d . .
H1 H 1.0689 0.3654 0.5063 0.026 Uiso 1 1 calc R .
C3 C 0.9752(8) 0.3544(5) 0.7013(8) 0.0215(16) Uani 1 1 d . .
H3A H 0.9796 0.3350 0.7759 0.026 Uiso 1 1 calc R .
H3B H 0.9287 0.3974 0.6883 0.026 Uiso 1 1 calc R .
B4 B 1.2852(10) 0.3521(6) 0.6233(10) 0.029(2) Uani 1 1 d . .
H4 H 1.3159 0.3261 0.5596 0.034 Uiso 1 1 calc R .
B3 B 1.1934(9) 0.3070(5) 0.6881(8) 0.0221(18) Uani 1 1 d . .
H3 H 1.1639 0.2525 0.6666 0.027 Uiso 1 1 calc R .
C4 C 0.9060(7) 0.3036(4) 0.6037(7) 0.0178(14) Uani 1 1 d . .
H4A H 0.9009 0.3217 0.5281 0.021 Uiso 1 1 calc R .
H4B H 0.9485 0.2592 0.6174 0.021 Uiso 1 1 calc R .
N1 N 0.6172(6) 0.2515(3) 0.6108(6) 0.0172(13) Uani 1 1 d . .
C8 C 0.5253(8) 0.2069(5) 0.6225(8) 0.0256(17) Uani 1 1 d . .
H8A H 0.5405 0.1595 0.6067 0.038 Uiso 1 1 calc GR .
H8B H 0.4462 0.2211 0.5672 0.038 Uiso 1 1 calc GR .
H8C H 0.5278 0.2103 0.7014 0.038 Uiso 1 1 calc GR .
C7 C 0.7360(7) 0.2338(4) 0.6286(6) 0.0155(14) Uani 1 1 d . .
C5 C 0.6972(8) 0.3466(4) 0.5704(7) 0.0204(15) Uani 1 1 d . .
H5 H 0.7084 0.3919 0.5489 0.024 Uiso 1 1 calc R .
B8 B 1.3472(10) 0.3309(5) 0.7776(10) 0.028(2) Uani 1 1 d . .
H8 H 1.4193 0.2914 0.8152 0.034 Uiso 1 1 calc R .
C12 C 0.8151(10) 0.0181(4) 0.6511(8) 0.0210(14) Uani 1 1 d . U
C11 C 0.7018(8) 0.0485(4) 0.5776(7) 0.0191(13) Uani 1 1 d . U
H11 H 0.6309 0.0341 0.5864 0.023 Uiso 1 1 calc R .
C10 C 0.6924(8) 0.0995(4) 0.4919(7) 0.0203(14) Uani 1 1 d . U
H10 H 0.6161 0.1161 0.4422 0.024 Uiso 1 1 calc R .
C13 C 0.9213(8) 0.0460(4) 0.6427(8) 0.0236(14) Uani 1 1 d . U
H13 H 0.9976 0.0288 0.6914 0.028 Uiso 1 1 calc R .
B5 B 1.2434(10) 0.4421(6) 0.6068(9) 0.026(2) Uani 1 1 d . .
H5A H 1.2475 0.4741 0.5339 0.031 Uiso 1 1 calc R .
B12 B 1.3408(9) 0.4082(6) 0.8548(9) 0.0268(19) Uani 1 1 d . .
H12 H 1.4098 0.4189 0.9437 0.032 Uiso 1 1 calc R .
C14 C 0.9136(8) 0.1005(5) 0.5603(8) 0.0232(14) Uani 1 1 d . U
H14 H 0.9854 0.1195 0.5594 0.028 Uiso 1 1 calc R .
B9 B 1.3762(10) 0.4139(6) 0.7267(10) 0.025(2) Uani 1 1 d . .
H9 H 1.4681 0.4280 0.7319 0.030 Uiso 1 1 calc R .
C6 C 0.5942(7) 0.3206(4) 0.5760(7) 0.0212(15) Uani 1 1 d . .
H6 H 0.5211 0.3445 0.5596 0.025 Uiso 1 1 calc R .
B10 B 1.2769(10) 0.4759(5) 0.7506(9) 0.0257(19) Uani 1 1 d . .
H10A H 1.3044 0.5306 0.7724 0.031 Uiso 1 1 calc R .
B6 B 1.1250(9) 0.4529(5) 0.6598(8) 0.0222(17) Uani 1 1 d . .
H6A H 1.0518 0.4914 0.6198 0.027 Uiso 1 1 calc R .
B11 B 1.1843(9) 0.4327(5) 0.8133(9) 0.0245(19) Uani 1 1 d . .
H11A H 1.1496 0.4590 0.8738 0.029 Uiso 1 1 calc R .
B7 B 1.2294(9) 0.3433(5) 0.8319(9) 0.0229(17) Uani 1 1 d . .
H7 H 1.2246 0.3118 0.9049 0.028 Uiso 1 1 calc R .
C16 C 0.8172(9) -0.0359(5) 0.7418(8) 0.0289(19) Uani 1 1 d . .
H16 H 0.7526 -0.0231 0.7693 0.035 Uiso 1 1 calc R .
C15 C 0.7902(10) 0.1813(5) 0.3928(8) 0.032(2) Uani 1 1 d . .
H15A H 0.7348 0.2167 0.3972 0.049 Uiso 1 1 calc GR .
H15B H 0.7594 0.1612 0.3150 0.049 Uiso 1 1 calc GR .
H15C H 0.8690 0.2018 0.4088 0.049 Uiso 1 1 calc GR .
C17 C 0.7831(12) -0.1071(5) 0.6821(12) 0.043(3) Uani 1 1 d . .
H17A H 0.7116 -0.1025 0.6106 0.064 Uiso 1 1 calc GR .
H17B H 0.7668 -0.1391 0.7344 0.064 Uiso 1 1 calc GR .
H17C H 0.8497 -0.1244 0.6638 0.064 Uiso 1 1 calc GR .
C18 C 0.9350(13) -0.0391(6) 0.8497(10) 0.050(3) Uani 1 1 d . .
H18A H 0.9986 -0.0579 0.8282 0.075 Uiso 1 1 calc GR .
H18B H 0.9241 -0.0685 0.9082 0.075 Uiso 1 1 calc GR .
H18C H 0.9573 0.0070 0.8813 0.075 Uiso 1 1 calc GR .
C9 C 0.8020(9) 0.1258(4) 0.4817(8) 0.0226(14) Uani 1 1 d . U

loop_
_atom_site_aniso_label
_atom_site_aniso_U_11
_atom_site_aniso_U_22
_atom_site_aniso_U_33
_atom_site_aniso_U_23
_atom_site_aniso_U_13
_atom_site_aniso_U_12
Ru1 0.0157(3) 0.0196(3) 0.0125(3) -0.0008(2) 0.00734(19) -0.0004(3)
Cl1 0.0331(11) 0.0278(9) 0.0155(9) -0.0018(7) 0.0168(8) -0.0025(8)
Cl2 0.0221(9) 0.0245(9) 0.0142(8) 0.0027(6) 0.0012(7) -0.0031(7)
C2 0.019(4) 0.030(4) 0.017(4) -0.004(3) 0.011(3) 0.002(3)
N2 0.019(3) 0.021(3) 0.018(3) -0.003(2) 0.010(3) -0.004(3)
C1 0.020(4) 0.029(4) 0.018(4) -0.002(3) 0.010(3) 0.006(3)
C3 0.018(4) 0.030(4) 0.023(4) -0.002(3) 0.016(3) 0.001(3)
B4 0.018(5) 0.041(5) 0.029(5) -0.004(4) 0.012(4) -0.005(4)
B3 0.026(5) 0.019(4) 0.022(5) 0.001(3) 0.010(4) 0.005(3)
C4 0.017(4) 0.026(4) 0.014(3) 0.002(3) 0.010(3) -0.001(3)
N1 0.013(3) 0.023(3) 0.016(3) -0.001(2) 0.008(2) -0.002(3)
C8 0.023(4) 0.030(4) 0.027(4) -0.004(3) 0.014(3) -0.006(3)
C7 0.019(4) 0.015(3) 0.014(3) 0.001(3) 0.008(3) 0.003(3)
C5 0.029(4) 0.020(4) 0.015(3) 0.001(3) 0.012(3) -0.003(3)
B8 0.029(5) 0.029(5) 0.027(5) 0.000(4) 0.011(4) 0.006(4)
C12 0.024(3) 0.018(3) 0.023(4) -0.007(3) 0.011(2) -0.001(2)
C11 0.023(3) 0.019(3) 0.016(3) -0.010(2) 0.009(2) -0.003(2)
C10 0.024(3) 0.023(3) 0.013(3) -0.008(2) 0.006(2) -0.002(2)
C13 0.023(3) 0.021(3) 0.031(3) -0.007(3) 0.015(3) 0.002(2)
B5 0.023(5) 0.037(6) 0.018(5) 0.004(4) 0.008(4) 0.003(4)
B12 0.018(4) 0.029(5) 0.029(5) 0.007(4) 0.005(4) -0.002(4)
C14 0.027(3) 0.026(3) 0.025(3) -0.011(2) 0.019(3) 0.000(2)
B9 0.020(5) 0.035(5) 0.022(5) -0.002(4) 0.010(4) -0.004(4)
C6 0.017(4) 0.026(4) 0.022(4) 0.002(3) 0.009(3) 0.005(3)
B10 0.036(5) 0.022(4) 0.022(4) 0.000(4) 0.016(4) -0.009(4)
B6 0.029(5) 0.025(4) 0.017(4) -0.002(3) 0.014(4) 0.000(4)
B11 0.026(5) 0.027(5) 0.019(4) -0.002(3) 0.007(4) -0.007(4)
B7 0.018(4) 0.030(5) 0.019(4) 0.005(4) 0.005(3) -0.001(4)
C16 0.033(5) 0.029(4) 0.029(5) 0.006(3) 0.016(4) 0.005(4)
C15 0.048(6) 0.033(5) 0.020(4) -0.004(3) 0.019(4) -0.005(4)
C17 0.051(6) 0.020(4) 0.064(8) 0.000(4) 0.030(6) 0.002(4)
C18 0.062(8) 0.041(6) 0.033(6) 0.013(5) 0.002(5) -0.004(6)
C9 0.033(3) 0.023(3) 0.017(3) -0.013(2) 0.016(3) -0.003(2)

loop_
_atom_type_symbol
_atom_type_description
_atom_type_scat_dispersion_real
_atom_type_scat_dispersion_imag
_atom_type_scat_source
C C 0.0181 0.0091 'International Tables Vol C Tables 4.2.6.8 and 6.1.1.4'
H H 0.0000 0.0000 'International Tables Vol C Tables 4.2.6.8 and 6.1.1.4'
B B 0.0090 0.0039 'International Tables Vol C Tables 4.2.6.8 and 6.1.1.4'
Cl Cl 0.3639 0.7018 'International Tables Vol C Tables 4.2.6.8 and 6.1.1.4'
N N 0.0311 0.0180 'International Tables Vol C Tables 4.2.6.8 and 6.1.1.4'
Ru Ru 0.0552 3.2960 'International Tables Vol C Tables 4.2.6.8 and 6.1.1.4'

loop_
_exptl_crystal_face_index_h
_exptl_crystal_face_index_k
_exptl_crystal_face_index_l
_exptl_crystal_face_perp_dist
_exptl_oxdiff_crystal_face_indexfrac_h
_exptl_oxdiff_crystal_face_indexfrac_k
_exptl_oxdiff_crystal_face_indexfrac_l
_exptl_oxdiff_crystal_face_x
_exptl_oxdiff_crystal_face_y
_exptl_oxdiff_crystal_face_z
4 11 0 0.0100 3.9908 10.9981 0.0059 0.3316 0.2536 0.9624
2 -11 2 0.0119 2.0052 -11.0132 1.9937 -0.4309 -0.8762 -0.2083
-2 11 -2 0.0119 -2.0052 11.0132 -1.9937 0.4309 0.8762 0.2083
-4 2 8 0.0555 -3.9982 1.9723 7.9975 -0.9270 0.3223 0.2987
4 -2 -8 0.0555 3.9982 -1.9723 -7.9975 0.9270 -0.3223 -0.2987
6 3 2 0.0135 5.9943 2.9856 2.0011 -0.0312 -0.4484 0.9068
-6 -3 -2 0.0135 -5.9943 -2.9856 -2.0011 0.0312 0.4484 -0.9068
7 2 1 0.0147 6.9942 1.9883 1.0011 0.0779 -0.5804 0.8816
-7 -2 -1 0.0147 -6.9942 -1.9883 -1.0011 -0.0779 0.5804 -0.8816
-4 -11 0 0.0100 -3.9908 -10.9981 -0.0059 -0.3316 -0.2536 -0.9624

loop_
_geom_angle_atom_site_label_1
_geom_angle_atom_site_label_2
_geom_angle_atom_site_label_3
_geom_angle
Cl1 Ru1 Cl2 85.97(7)
C7 Ru1 Cl1 90.1(2)
C7 Ru1 Cl2 90.0(2)
C7 Ru1 C12 155.1(3)
C7 Ru1 C11 117.6(3)
C7 Ru1 C10 90.4(3)
C7 Ru1 C13 154.7(3)
C7 Ru1 C14 116.8(3)
C7 Ru1 C9 90.4(3)
C12 Ru1 Cl1 89.0(2)
C12 Ru1 Cl2 114.7(3)
C11 Ru1 Cl1 89.3(2)
C11 Ru1 Cl2 152.0(2)
C11 Ru1 C12 37.5(4)
C11 Ru1 C10 38.1(3)
C11 Ru1 C13 66.9(3)
C11 Ru1 C14 80.3(3)
C11 Ru1 C9 68.8(3)
C10 Ru1 Cl1 116.9(2)
C10 Ru1 Cl2 157.1(2)
C10 Ru1 C12 68.1(3)
C10 Ru1 C13 79.8(3)
C10 Ru1 C14 67.9(3)
C10 Ru1 C9 38.4(3)
C13 Ru1 Cl1 115.2(2)
C13 Ru1 Cl2 90.3(2)
C13 Ru1 C12 36.6(3)
C14 Ru1 Cl1 153.1(3)
C14 Ru1 Cl2 91.7(2)
C14 Ru1 C12 67.7(3)
C14 Ru1 C13 37.9(3)
C14 Ru1 C9 36.9(4)
C9 Ru1 Cl1 155.3(3)
C9 Ru1 Cl2 118.7(3)
C9 Ru1 C12 80.4(3)
C9 Ru1 C13 67.5(3)
C1 C2 B3 61.0(5)
C1 C2 B6 60.3(5)
C1 C2 B11 110.0(7)
C1 C2 B7 109.9(6)
C3 C2 C1 121.1(7)
C3 C2 B3 119.1(7)
C3 C2 B6 116.6(7)
C3 C2 B11 118.4(7)
C3 C2 B7 120.7(7)
B3 C2 B6 113.3(6)
B11 C2 B3 114.4(7)
B11 C2 B6 62.5(5)
B11 C2 B7 62.8(6)
B7 C2 B3 62.3(6)
B7 C2 B6 113.7(7)
C7 N2 C4 126.5(7)
C7 N2 C5 111.0(7)
C5 N2 C4 122.4(7)
C2 C1 H1 120.1
C2 C1 B4 112.4(7)
C2 C1 B3 61.7(5)
C2 C1 B5 112.1(7)
C2 C1 B6 62.2(5)
B4 C1 H1 118.0
B4 C1 B3 63.5(6)
B4 C1 B5 62.8(6)
B4 C1 B6 114.6(7)
B3 C1 H1 116.6
B3 C1 B5 115.7(7)
B5 C1 H1 118.2
B6 C1 H1 117.4
B6 C1 B3 115.5(6)
B6 C1 B5 62.3(6)
C2 C3 H3A 108.4
C2 C3 H3B 108.4
H3A C3 H3B 107.5
C4 C3 C2 115.5(7)
C4 C3 H3A 108.4
C4 C3 H3B 108.4
C1 B4 H4 124.8
C1 B4 B3 58.7(5)
C1 B4 B8 104.5(7)
C1 B4 B5 59.4(6)
C1 B4 B9 104.7(8)
B3 B4 H4 121.3
B8 B4 H4 122.3
B8 B4 B3 59.7(6)
B5 B4 H4 120.7
B5 B4 B3 109.0(7)
B5 B4 B8 108.7(8)
B9 B4 H4 122.4
B9 B4 B3 108.1(8)
B9 B4 B8 60.4(6)
B9 B4 B5 59.9(6)
C2 B3 B4 104.2(7)
C2 B3 H3 124.4
C2 B3 B8 104.8(7)
C2 B3 B7 58.6(5)
C1 B3 C2 57.2(5)
C1 B3 B4 57.7(6)
C1 B3 H3 125.1
C1 B3 B8 104.0(7)
C1 B3 B7 104.0(6)
B4 B3 H3 122.7
B8 B3 B4 60.0(6)
B8 B3 H3 123.0
B8 B3 B7 59.8(5)
B7 B3 B4 107.2(7)
B7 B3 H3 122.5
N2 C4 C3 108.7(6)
N2 C4 H4A 109.9
N2 C4 H4B 109.9
C3 C4 H4A 109.9
C3 C4 H4B 109.9
H4A C4 H4B 108.3
C7 N1 C8 127.3(7)
C7 N1 C6 110.5(6)
C6 N1 C8 122.2(7)
N1 C8 H8A 109.5
N1 C8 H8B 109.5
N1 C8 H8C 109.5
H8A C8 H8B 109.5
H8A C8 H8C 109.5
H8B C8 H8C 109.5
N2 C7 Ru1 129.2(5)
N2 C7 N1 103.8(6)
N1 C7 Ru1 126.6(5)
N2 C5 H5 126.3
C6 C5 N2 107.5(7)
C6 C5 H5 126.3
B4 B8 H8 122.2
B3 B8 B4 60.3(6)
B3 B8 H8 121.7
B3 B8 B9 107.6(7)
B12 B8 B4 106.9(8)
B12 B8 B3 107.3(7)
B12 B8 H8 122.5
B12 B8 B9 59.9(6)
B12 B8 B7 59.2(6)
B9 B8 B4 59.1(6)
B9 B8 H8 122.2
B7 B8 B4 107.7(7)
B7 B8 B3 60.1(5)
B7 B8 H8 122.0
B7 B8 B9 107.3(7)
C11 C12 Ru1 66.8(4)
C11 C12 C16 119.3(8)
C13 C12 Ru1 70.3(4)
C13 C12 C11 116.7(8)
C13 C12 C16 123.6(9)
C16 C12 Ru1 128.4(6)
Ru1 C11 H11 125.5
C12 C11 Ru1 75.6(5)
C12 C11 H11 118.6
C10 C11 Ru1 72.0(4)
C10 C11 C12 122.7(8)
C10 C11 H11 118.6
Ru1 C10 H10 129.8
C11 C10 Ru1 69.9(4)
C11 C10 H10 120.2
C11 C10 C9 119.6(8)
C9 C10 Ru1 72.5(4)
C9 C10 H10 120.2
Ru1 C13 H13 131.0
C12 C13 Ru1 73.1(5)
C12 C13 H13 119.5
C12 C13 C14 121.0(8)
C14 C13 Ru1 69.2(4)
C14 C13 H13 119.5
C1 B5 B4 57.9(6)
C1 B5 H5A 126.0
C1 B5 B9 103.2(7)
C1 B5 B10 103.2(7)
C1 B5 B6 58.2(5)
B4 B5 H5A 122.1
B9 B5 B4 59.5(6)
B9 B5 H5A 122.7
B9 B5 B10 60.1(6)
B10 B5 B4 107.1(7)
B10 B5 H5A 122.9
B6 B5 B4 107.2(7)
B6 B5 H5A 121.6
B6 B5 B9 107.8(7)
B6 B5 B10 59.8(6)
B8 B12 H12 121.0
B8 B12 B9 60.4(6)
B8 B12 B11 108.7(7)
B9 B12 H12 121.6
B9 B12 B11 107.8(7)
B10 B12 B8 108.6(7)
B10 B12 H12 121.7
B10 B12 B9 60.0(6)
B10 B12 B11 59.7(6)
B11 B12 H12 121.7
B7 B12 B8 60.6(6)
B7 B12 H12 121.1
B7 B12 B9 108.8(8)
B7 B12 B10 108.5(7)
B7 B12 B11 60.4(6)
Ru1 C14 H14 126.9
C13 C14 Ru1 72.9(4)
C13 C14 H14 119.0
C9 C14 Ru1 73.2(4)
C9 C14 C13 121.9(8)
C9 C14 H14 119.0
B4 B9 B8 60.6(6)
B4 B9 B5 60.6(6)
B4 B9 B12 107.8(7)
B4 B9 H9 121.5
B4 B9 B10 107.9(8)
B8 B9 H9 121.3
B5 B9 B8 109.4(7)
B5 B9 B12 108.3(7)
B5 B9 H9 120.9
B5 B9 B10 60.0(6)
B12 B9 B8 59.6(6)
B12 B9 H9 122.1
B10 B9 B8 107.9(7)
B10 B9 B12 59.8(6)
B10 B9 H9 122.1
N1 C6 H6 126.4
C5 C6 N1 107.2(7)
C5 C6 H6 126.4
B5 B10 B9 60.0(6)
B5 B10 H10A 121.4
B12 B10 B5 108.7(7)
B12 B10 B9 60.3(6)
B12 B10 H10A 121.2
B9 B10 H10A 121.7
B6 B10 B5 60.1(6)
B6 B10 B12 108.6(7)
B6 B10 B9 108.0(7)
B6 B10 H10A 121.6
B6 B10 B11 60.4(5)
B11 B10 B5 108.9(7)
B11 B10 B12 60.5(5)
B11 B10 B9 108.8(7)
B11 B10 H10A 121.0
C2 B6 B5 106.2(7)
C2 B6 B10 104.2(7)
C2 B6 H6A 124.4
C2 B6 B11 57.8(5)
C1 B6 C2 57.5(5)
C1 B6 B5 59.6(6)
C1 B6 B10 104.5(7)
C1 B6 H6A 124.6
C1 B6 B11 104.0(7)
B5 B6 H6A 120.9
B5 B6 B11 108.6(7)
B10 B6 B5 60.1(6)
B10 B6 H6A 123.4
B10 B6 B11 59.9(5)
B11 B6 H6A 122.6
C2 B11 B12 104.7(7)
C2 B11 B10 105.6(7)
C2 B11 B6 59.8(5)
C2 B11 H11A 123.8
C2 B11 B7 59.3(5)
B12 B11 H11A 123.1
B10 B11 B12 59.8(6)
B10 B11 B6 59.7(6)
B10 B11 H11A 122.5
B10 B11 B7 107.4(7)
B6 B11 B12 107.5(7)
B6 B11 H11A 121.1
B6 B11 B7 108.7(7)
B7 B11 B12 59.0(6)
B7 B11 H11A 121.6
C2 B7 B3 59.0(5)
C2 B7 B8 105.4(7)
C2 B7 B12 104.9(7)
C2 B7 B11 57.9(5)
C2 B7 H7 124.7
B3 B7 H7 121.6
B8 B7 B3 60.1(6)
B8 B7 B11 108.6(7)
B8 B7 H7 121.8
B12 B7 B3 108.1(7)
B12 B7 B8 60.3(6)
B12 B7 B11 60.6(6)
B12 B7 H7 122.0
B11 B7 B3 107.6(7)
B11 B7 H7 121.6
C12 C16 H16 106.9
C12 C16 C17 109.3(8)
C17 C16 H16 106.9
C18 C16 C12 114.8(8)
C18 C16 H16 106.9
C18 C16 C17 111.6(9)
H15A C15 H15B 109.5
H15A C15 H15C 109.5
H15B C15 H15C 109.5
C9 C15 H15A 109.5
C9 C15 H15B 109.5
C9 C15 H15C 109.5
C16 C17 H17A 109.5
C16 C17 H17B 109.5
C16 C17 H17C 109.5
H17A C17 H17B 109.5
H17A C17 H17C 109.5
H17B C17 H17C 109.5
C16 C18 H18A 109.5
C16 C18 H18B 109.5
C16 C18 H18C 109.5
H18A C18 H18B 109.5
H18A C18 H18C 109.5
H18B C18 H18C 109.5
C10 C9 Ru1 69.1(4)
C10 C9 C15 118.7(9)
C14 C9 Ru1 69.9(5)
C14 C9 C10 117.7(8)
C14 C9 C15 123.5(9)
C15 C9 Ru1 129.6(6)

loop_
_geom_bond_atom_site_label_1
_geom_bond_atom_site_label_2
_geom_bond_distance
Ru1 Cl1 2.4145(18)
Ru1 Cl2 2.435(2)
Ru1 C7 2.064(7)
Ru1 C12 2.260(7)
Ru1 C11 2.145(8)
Ru1 C10 2.171(7)
Ru1 C13 2.224(8)
Ru1 C14 2.174(7)
Ru1 C9 2.216(8)
C2 C1 1.652(11)
C2 C3 1.521(12)
C2 B3 1.730(12)
C2 B6 1.733(13)
C2 B11 1.697(13)
C2 B7 1.723(13)
N2 C4 1.463(10)
N2 C7 1.374(10)
N2 C5 1.376(11)
C1 H1 1.1000
C1 B4 1.699(13)
C1 B3 1.718(13)
C1 B5 1.727(14)
C1 B6 1.702(12)
C3 H3A 0.9700
C3 H3B 0.9700
C3 C4 1.514(12)
B4 H4 1.1000
B4 B3 1.799(14)
B4 B8 1.793(16)
B4 B5 1.785(17)
B4 B9 1.766(16)
B3 H3 1.1000
B3 B8 1.786(14)
B3 B7 1.787(14)
C4 H4A 0.9700
C4 H4B 0.9700
N1 C8 1.434(10)
N1 C7 1.382(10)
N1 C6 1.385(11)
C8 H8A 0.9600
C8 H8B 0.9600
C8 H8C 0.9600
C5 H5 0.9300
C5 C6 1.347(12)
B8 H8 1.1000
B8 B12 1.775(15)
B8 B9 1.790(15)
B8 B7 1.781(14)
C12 C11 1.421(13)
C12 C13 1.409(13)
C12 C16 1.512(12)
C11 H11 0.9300
C11 C10 1.407(12)
C10 H10 0.9300
C10 C9 1.444(12)
C13 H13 0.9300
C13 C14 1.430(13)
B5 H5A 1.1000
B5 B9 1.774(14)
B5 B10 1.774(14)
B5 B6 1.773(13)
B12 H12 1.1000
B12 B9 1.781(15)
B12 B10 1.772(14)
B12 B11 1.786(14)
B12 B7 1.756(14)
C14 H14 0.9300
C14 C9 1.389(14)
B9 H9 1.1000
B9 B10 1.775(15)
C6 H6 0.9300
B10 H10A 1.1000
B10 B6 1.767(15)
B10 B11 1.770(14)
B6 H6A 1.1000
B6 B11 1.779(13)
B11 H11A 1.1000
B11 B7 1.783(15)
B7 H7 1.1000
C16 H16 0.9800
C16 C17 1.527(14)
C16 C18 1.508(15)
C15 H15A 0.9600
C15 H15B 0.9600
C15 H15C 0.9600
C15 C9 1.491(13)
C17 H17A 0.9600
C17 H17B 0.9600
C17 H17C 0.9600
C18 H18A 0.9600
C18 H18B 0.9600
C18 H18C 0.9600

loop_
_geom_torsion_atom_site_label_1
_geom_torsion_atom_site_label_2
_geom_torsion_atom_site_label_3
_geom_torsion_atom_site_label_4
_geom_torsion
Ru1 C12 C11 C10 57.1(6)
Ru1 C12 C13 C14 -52.0(7)
Ru1 C12 C16 C17 164.8(8)
Ru1 C12 C16 C18 -69.0(12)
Ru1 C11 C10 C9 54.8(6)
Ru1 C10 C9 C14 52.0(6)
Ru1 C10 C9 C15 -124.6(7)
Ru1 C13 C14 C9 -56.8(7)
Ru1 C14 C9 C10 -51.6(6)
Ru1 C14 C9 C15 124.8(8)
C2 C1 B4 B3 39.0(7)
C2 C1 B4 B8 -0.9(10)
C2 C1 B4 B5 -104.3(8)
C2 C1 B4 B9 -63.5(9)
C2 C1 B3 B4 -138.7(7)
C2 C1 B3 B8 -98.8(7)
C2 C1 B3 B7 -37.0(6)
C2 C1 B5 B4 104.7(8)
C2 C1 B5 B9 64.4(8)
C2 C1 B5 B10 2.6(9)
C2 C1 B5 B6 -38.5(7)
C2 C1 B6 B5 139.3(7)
C2 C1 B6 B10 97.8(7)
C2 C1 B6 B11 35.8(6)
C2 C3 C4 N2 -178.2(7)
C2 B3 B8 B4 -98.1(7)
C2 B3 B8 B12 1.9(9)
C2 B3 B8 B9 -61.3(8)
C2 B3 B8 B7 39.0(6)
C2 B3 B7 B8 -134.6(7)
C2 B3 B7 B12 -96.8(7)
C2 B3 B7 B11 -32.8(6)
C2 B6 B11 B12 97.1(7)
C2 B6 B11 B10 134.5(7)
C2 B6 B11 B7 34.8(6)
C2 B11 B7 B3 33.3(6)
C2 B11 B7 B8 96.8(7)
C2 B11 B7 B12 134.6(7)
N2 C5 C6 N1 -0.5(9)
C1 C2 C3 C4 34.5(11)
C1 C2 B3 B4 35.2(7)
C1 C2 B3 B8 97.4(7)
C1 C2 B3 B7 136.9(7)
C1 C2 B6 B5 -35.8(6)
C1 C2 B6 B10 -98.3(7)
C1 C2 B6 B11 -137.9(7)
C1 C2 B11 B12 -63.6(8)
C1 C2 B11 B10 -1.5(9)
C1 C2 B11 B6 38.3(6)
C1 C2 B11 B7 -102.7(7)
C1 C2 B7 B3 -39.5(6)
C1 C2 B7 B8 0.3(9)
C1 C2 B7 B12 63.0(9)
C1 C2 B7 B11 102.9(7)
C1 B4 B3 C2 -34.9(6)
C1 B4 B3 B8 -134.1(7)
C1 B4 B3 B7 -96.0(7)
C1 B4 B8 B3 39.4(6)
C1 B4 B8 B12 -61.3(9)
C1 B4 B8 B9 -98.9(8)
C1 B4 B8 B7 1.0(10)
C1 B4 B5 B9 133.1(7)
C1 B4 B5 B10 95.1(8)
C1 B4 B5 B6 32.2(7)
C1 B4 B9 B8 98.6(8)
C1 B4 B9 B5 -40.5(7)
C1 B4 B9 B12 60.9(10)
C1 B4 B9 B10 -2.3(10)
C1 B3 B8 B4 -38.8(6)
C1 B3 B8 B12 61.1(8)
C1 B3 B8 B9 -2.0(9)
C1 B3 B8 B7 98.2(7)
C1 B3 B7 C2 36.3(6)
C1 B3 B7 B8 -98.3(7)
C1 B3 B7 B12 -60.5(8)
C1 B3 B7 B11 3.5(8)
C1 B5 B9 B4 39.4(6)
C1 B5 B9 B8 2.2(9)
C1 B5 B9 B12 -61.2(8)
C1 B5 B9 B10 -97.8(7)
C1 B5 B10 B12 60.9(9)
C1 B5 B10 B9 97.8(7)
C1 B5 B10 B6 -40.3(6)
C1 B5 B10 B11 -3.4(9)
C1 B5 B6 C2 34.9(6)
C1 B5 B6 B10 132.2(7)
C1 B5 B6 B11 95.7(7)
C1 B6 B11 C2 -35.6(6)
C1 B6 B11 B12 61.5(8)
C1 B6 B11 B10 98.8(7)
C1 B6 B11 B7 -0.9(8)
C3 C2 C1 B4 -148.1(8)
C3 C2 C1 B3 -108.4(8)
C3 C2 C1 B5 143.4(8)
C3 C2 C1 B6 104.9(9)
C3 C2 B3 C1 111.6(9)
C3 C2 B3 B4 146.7(8)
C3 C2 B3 B8 -151.1(8)
C3 C2 B3 B7 -111.6(9)
C3 C2 B6 C1 -112.3(8)
C3 C2 B6 B5 -148.1(7)
C3 C2 B6 B10 149.3(7)
C3 C2 B6 B11 109.8(8)
C3 C2 B11 B12 151.1(8)
C3 C2 B11 B10 -146.7(8)
C3 C2 B11 B6 -107.0(8)
C3 C2 B11 B7 112.0(9)
C3 C2 B7 B3 109.1(8)
C3 C2 B7 B8 148.9(8)
C3 C2 B7 B12 -148.4(8)
C3 C2 B7 B11 -108.5(8)
B4 C1 B3 C2 138.7(7)
B4 C1 B3 B8 39.9(7)
B4 C1 B3 B7 101.7(7)
B4 C1 B5 B9 -40.2(7)
B4 C1 B5 B10 -102.1(8)
B4 C1 B5 B6 -143.2(8)
B4 C1 B6 C2 -103.4(8)
B4 C1 B6 B5 35.9(7)
B4 C1 B6 B10 -5.6(9)
B4 C1 B6 B11 -67.6(9)
B4 B3 B8 B12 99.9(8)
B4 B3 B8 B9 36.8(7)
B4 B3 B8 B7 137.0(8)
B4 B3 B7 C2 96.4(7)
B4 B3 B7 B8 -38.2(7)
B4 B3 B7 B12 -0.4(9)
B4 B3 B7 B11 63.6(8)
B4 B8 B12 B9 -37.2(7)
B4 B8 B12 B10 -0.3(9)
B4 B8 B12 B11 63.1(9)
B4 B8 B12 B7 100.9(8)
B4 B8 B9 B5 37.2(7)
B4 B8 B9 B12 137.5(7)
B4 B8 B9 B10 100.9(8)
B4 B8 B7 C2 -0.8(9)
B4 B8 B7 B3 38.5(7)
B4 B8 B7 B12 -99.4(8)
B4 B8 B7 B11 -61.5(9)
B4 B5 B9 B8 -37.2(7)
B4 B5 B9 B12 -100.6(8)
B4 B5 B9 B10 -137.1(8)
B4 B5 B10 B12 0.9(10)
B4 B5 B10 B9 37.8(7)
B4 B5 B10 B6 -100.3(8)
B4 B5 B10 B11 -63.4(9)
B4 B5 B6 C2 2.8(9)
B4 B5 B6 C1 -32.1(7)
B4 B5 B6 B10 100.1(8)
B4 B5 B6 B11 63.6(9)
B4 B9 B10 B5 -38.5(7)
B4 B9 B10 B12 100.6(8)
B4 B9 B10 B6 -1.0(10)
B4 B9 B10 B11 63.0(9)
B3 C2 C1 B4 -39.7(7)
B3 C2 C1 B5 -108.2(8)
B3 C2 C1 B6 -146.7(7)
B3 C2 C3 C4 -37.3(11)
B3 C2 B6 C1 31.5(6)
B3 C2 B6 B5 -4.3(9)
B3 C2 B6 B10 -66.8(8)
B3 C2 B6 B11 -106.4(8)
B3 C2 B11 B12 2.7(9)
B3 C2 B11 B10 64.9(9)
B3 C2 B11 B6 104.7(7)
B3 C2 B11 B7 -36.4(7)
B3 C2 B7 B8 39.8(6)
B3 C2 B7 B12 102.5(8)
B3 C2 B7 B11 142.4(7)
B3 C1 B4 B8 -39.8(7)
B3 C1 B4 B5 -143.2(7)
B3 C1 B4 B9 -102.5(8)
B3 C1 B5 B4 36.5(7)
B3 C1 B5 B9 -3.8(9)
B3 C1 B5 B10 -65.6(9)
B3 C1 B5 B6 -106.7(7)
B3 C1 B6 C2 -32.4(7)
B3 C1 B6 B5 106.9(8)
B3 C1 B6 B10 65.4(8)
B3 C1 B6 B11 3.4(9)
B3 B4 B8 B12 -100.6(7)
B3 B4 B8 B9 -138.3(7)
B3 B4 B8 B7 -38.4(7)
B3 B4 B5 C1 -32.8(6)
B3 B4 B5 B9 100.4(8)
B3 B4 B5 B10 62.3(9)
B3 B4 B5 B6 -0.5(10)
B3 B4 B9 B8 37.2(7)
B3 B4 B9 B5 -101.9(8)
B3 B4 B9 B12 -0.5(10)
B3 B4 B9 B10 -63.7(10)
B3 B8 B12 B9 -100.7(8)
B3 B8 B12 B10 -63.7(9)
B3 B8 B12 B11 -0.3(9)
B3 B8 B12 B7 37.5(7)
B3 B8 B9 B4 -37.3(7)
B3 B8 B9 B5 -0.1(9)
B3 B8 B9 B12 100.2(7)
B3 B8 B9 B10 63.5(9)
B3 B8 B7 C2 -39.3(6)
B3 B8 B7 B12 -137.9(7)
B3 B8 B7 B11 -100.0(7)
C4 N2 C7 Ru1 -5.1(11)
C4 N2 C7 N1 -178.1(7)
C4 N2 C5 C6 178.6(7)
C8 N1 C7 Ru1 5.0(11)
C8 N1 C7 N2 178.2(7)
C8 N1 C6 C5 -178.2(7)
C7 N2 C4 C3 -113.9(8)
C7 N2 C5 C6 0.1(9)
C7 N1 C6 C5 0.7(9)
C5 N2 C4 C3 67.9(9)
C5 N2 C7 Ru1 173.3(6)
C5 N2 C7 N1 0.3(8)
B8 B4 B3 C2 99.1(7)
B8 B4 B3 C1 134.1(7)
B8 B4 B3 B7 38.1(7)
B8 B4 B5 C1 -96.2(7)
B8 B4 B5 B9 37.0(7)
B8 B4 B5 B10 -1.1(10)
B8 B4 B5 B6 -64.0(9)
B8 B4 B9 B5 -139.1(7)
B8 B4 B9 B12 -37.7(7)
B8 B4 B9 B10 -100.8(8)
B8 B3 B7 C2 134.6(7)
B8 B3 B7 B12 37.8(7)
B8 B3 B7 B11 101.8(7)
B8 B12 B9 B4 38.1(7)
B8 B12 B9 B5 102.2(8)
B8 B12 B9 B10 138.9(8)
B8 B12 B10 B5 -0.4(9)
B8 B12 B10 B9 -37.2(7)
B8 B12 B10 B6 63.4(8)
B8 B12 B10 B11 101.3(7)
B8 B12 B11 C2 -1.4(9)
B8 B12 B11 B10 -101.1(8)
B8 B12 B11 B6 -63.8(8)
B8 B12 B11 B7 37.9(7)
B8 B12 B7 C2 -99.5(7)
B8 B12 B7 B3 -37.7(7)
B8 B12 B7 B11 -138.1(7)
B8 B9 B10 B5 -102.5(8)
B8 B9 B10 B12 36.6(7)
B8 B9 B10 B6 -65.0(9)
B8 B9 B10 B11 -1.0(10)
C12 C11 C10 Ru1 -58.8(7)
C12 C11 C10 C9 -3.9(11)
C12 C13 C14 Ru1 53.7(7)
C12 C13 C14 C9 -3.1(12)
C11 C12 C13 Ru1 49.6(6)
C11 C12 C13 C14 -2.4(11)
C11 C12 C16 C17 82.3(10)
C11 C12 C16 C18 -151.4(9)
C11 C10 C9 Ru1 -53.6(6)
C11 C10 C9 C14 -1.6(11)
C11 C10 C9 C15 -178.3(7)
C13 C12 C11 Ru1 -51.2(6)
C13 C12 C11 C10 5.9(11)
C13 C12 C16 C17 -104.7(10)
C13 C12 C16 C18 21.6(12)
C13 C14 C9 Ru1 56.7(7)
C13 C14 C9 C10 5.0(11)
C13 C14 C9 C15 -178.5(7)
B5 C1 B4 B3 143.2(7)
B5 C1 B4 B8 103.4(8)
B5 C1 B4 B9 40.8(7)
B5 C1 B3 C2 102.5(7)
B5 C1 B3 B4 -36.2(7)
B5 C1 B3 B8 3.7(9)
B5 C1 B3 B7 65.5(8)
B5 C1 B6 C2 -139.3(7)
B5 C1 B6 B10 -41.6(6)
B5 C1 B6 B11 -103.6(7)
B5 B4 B3 C2 -1.9(9)
B5 B4 B3 C1 33.0(7)
B5 B4 B3 B8 -101.1(8)
B5 B4 B3 B7 -63.0(9)
B5 B4 B8 B3 101.5(7)
B5 B4 B8 B12 0.9(9)
B5 B4 B8 B9 -36.8(7)
B5 B4 B8 B7 63.1(9)
B5 B4 B9 B8 139.1(7)
B5 B4 B9 B12 101.4(8)
B5 B4 B9 B10 38.2(7)
B5 B9 B10 B12 139.1(7)
B5 B9 B10 B6 37.5(6)
B5 B9 B10 B11 101.5(8)
B5 B10 B6 C2 100.8(7)
B5 B10 B6 C1 41.3(6)
B5 B10 B6 B11 139.3(8)
B5 B10 B11 C2 3.1(10)
B5 B10 B11 B12 101.2(8)
B5 B10 B11 B6 -36.7(7)
B5 B10 B11 B7 65.2(9)
B5 B6 B11 C2 -97.8(7)
B5 B6 B11 B12 -0.7(9)
B5 B6 B11 B10 36.7(7)
B5 B6 B11 B7 -63.0(8)
B12 B8 B9 B4 -137.5(7)
B12 B8 B9 B5 -100.3(8)
B12 B8 B9 B10 -36.7(7)
B12 B8 B7 C2 98.6(7)
B12 B8 B7 B3 137.9(7)
B12 B8 B7 B11 37.9(7)
B12 B9 B10 B5 -139.1(7)
B12 B9 B10 B6 -101.6(7)
B12 B9 B10 B11 -37.6(7)
B12 B10 B6 C2 -0.5(8)
B12 B10 B6 C1 -60.0(8)
B12 B10 B6 B5 -101.3(8)
B12 B10 B6 B11 38.0(7)
B12 B10 B11 C2 -98.2(8)
B12 B10 B11 B6 -138.0(7)
B12 B10 B11 B7 -36.1(7)
B12 B11 B7 C2 -134.6(7)
B12 B11 B7 B3 -101.3(8)
B12 B11 B7 B8 -37.7(7)
B9 B4 B3 C2 61.6(9)
B9 B4 B3 C1 96.6(8)
B9 B4 B3 B8 -37.5(7)
B9 B4 B3 B7 0.6(10)
B9 B4 B8 B3 138.3(7)
B9 B4 B8 B12 37.6(7)
B9 B4 B8 B7 99.9(8)
B9 B4 B5 C1 -133.1(7)
B9 B4 B5 B10 -38.1(7)
B9 B4 B5 B6 -100.9(7)
B9 B8 B12 B10 37.0(7)
B9 B8 B12 B11 100.3(8)
B9 B8 B12 B7 138.2(8)
B9 B8 B7 C2 61.4(9)
B9 B8 B7 B3 100.7(8)
B9 B8 B7 B12 -37.2(7)
B9 B8 B7 B11 0.7(9)
B9 B5 B10 B12 -36.9(7)
B9 B5 B10 B6 -138.1(7)
B9 B5 B10 B11 -101.2(8)
B9 B5 B6 C2 -59.9(8)
B9 B5 B6 C1 -94.8(7)
B9 B5 B6 B10 37.4(6)
B9 B5 B6 B11 0.9(9)
B9 B12 B10 B5 36.7(7)
B9 B12 B10 B6 100.5(8)
B9 B12 B10 B11 138.4(7)
B9 B12 B11 C2 62.6(8)
B9 B12 B11 B10 -37.1(7)
B9 B12 B11 B6 0.2(9)
B9 B12 B11 B7 101.9(8)
B9 B12 B7 C2 -61.7(9)
B9 B12 B7 B3 0.1(9)
B9 B12 B7 B8 37.8(7)
B9 B12 B7 B11 -100.3(8)
B9 B10 B6 C2 63.3(8)
B9 B10 B6 C1 3.8(8)
B9 B10 B6 B5 -37.4(6)
B9 B10 B6 B11 101.8(8)
B9 B10 B11 C2 -60.7(9)
B9 B10 B11 B12 37.5(7)
B9 B10 B11 B6 -100.5(8)
B9 B10 B11 B7 1.4(9)
C6 N1 C7 Ru1 -173.8(5)
C6 N1 C7 N2 -0.6(8)
B10 B5 B9 B4 137.1(8)
B10 B5 B9 B8 99.9(8)
B10 B5 B9 B12 36.6(7)
B10 B5 B6 C2 -97.3(7)
B10 B5 B6 C1 -132.2(7)
B10 B5 B6 B11 -36.5(7)
B10 B12 B9 B4 -100.7(8)
B10 B12 B9 B8 -138.9(8)
B10 B12 B9 B5 -36.7(7)
B10 B12 B11 C2 99.7(7)
B10 B12 B11 B6 37.3(6)
B10 B12 B11 B7 139.0(7)
B10 B12 B7 C2 2.0(9)
B10 B12 B7 B3 63.7(9)
B10 B12 B7 B8 101.4(8)
B10 B12 B7 B11 -36.7(7)
B10 B6 B11 C2 -134.5(7)
B10 B6 B11 B12 -37.4(6)
B10 B6 B11 B7 -99.7(7)
B10 B11 B7 C2 -98.1(7)
B10 B11 B7 B3 -64.9(8)
B10 B11 B7 B8 -1.3(9)
B10 B11 B7 B12 36.4(7)
B6 C2 C1 B4 107.0(8)
B6 C2 C1 B3 146.7(7)
B6 C2 C1 B5 38.5(7)
B6 C2 C3 C4 104.3(8)
B6 C2 B3 C1 -31.3(7)
B6 C2 B3 B4 3.9(9)
B6 C2 B3 B8 66.1(8)
B6 C2 B3 B7 105.6(7)
B6 C2 B11 B12 -101.9(7)
B6 C2 B11 B10 -39.8(6)
B6 C2 B11 B7 -141.1(7)
B6 C2 B7 B3 -104.9(7)
B6 C2 B7 B8 -65.1(8)
B6 C2 B7 B12 -2.5(9)
B6 C2 B7 B11 37.5(6)
B6 C1 B4 B3 107.5(7)
B6 C1 B4 B8 67.7(9)
B6 C1 B4 B5 -35.7(7)
B6 C1 B4 B9 5.0(10)
B6 C1 B3 C2 32.5(7)
B6 C1 B3 B4 -106.2(8)
B6 C1 B3 B8 -66.2(8)
B6 C1 B3 B7 -4.4(9)
B6 C1 B5 B4 143.2(8)
B6 C1 B5 B9 102.9(7)
B6 C1 B5 B10 41.1(7)
B6 B5 B9 B4 99.8(8)
B6 B5 B9 B8 62.6(9)
B6 B5 B9 B12 -0.8(9)
B6 B5 B9 B10 -37.3(6)
B6 B5 B10 B12 101.2(7)
B6 B5 B10 B9 138.1(7)
B6 B5 B10 B11 36.8(7)
B6 B10 B11 C2 39.8(6)
B6 B10 B11 B12 138.0(7)
B6 B10 B11 B7 101.9(7)
B6 B11 B7 C2 -35.0(6)
B6 B11 B7 B3 -1.7(9)
B6 B11 B7 B8 61.9(8)
B6 B11 B7 B12 99.6(8)
B11 C2 C1 B4 67.7(9)
B11 C2 C1 B3 107.5(8)
B11 C2 C1 B5 -0.8(10)
B11 C2 C1 B6 -39.3(7)
B11 C2 C3 C4 175.8(7)
B11 C2 B3 C1 -100.3(8)
B11 C2 B3 B4 -65.2(9)
B11 C2 B3 B8 -3.0(9)
B11 C2 B3 B7 36.6(7)
B11 C2 B6 C1 137.9(7)
B11 C2 B6 B5 102.1(7)
B11 C2 B6 B10 39.5(6)
B11 C2 B7 B3 -142.4(7)
B11 C2 B7 B8 -102.6(7)
B11 C2 B7 B12 -40.0(7)
B11 B12 B9 B4 -63.7(9)
B11 B12 B9 B8 -101.9(8)
B11 B12 B9 B5 0.3(9)
B11 B12 B9 B10 37.0(7)
B11 B12 B10 B5 -101.7(8)
B11 B12 B10 B9 -138.4(7)
B11 B12 B10 B6 -37.9(6)
B11 B12 B7 C2 38.6(6)
B11 B12 B7 B3 100.4(7)
B11 B12 B7 B8 138.1(7)
B11 B10 B6 C2 -38.5(6)
B11 B10 B6 C1 -98.0(7)
B11 B10 B6 B5 -139.3(8)
B7 C2 C1 B4 0.4(10)
B7 C2 C1 B3 40.1(7)
B7 C2 C1 B5 -68.1(9)
B7 C2 C1 B6 -106.6(7)
B7 C2 C3 C4 -110.6(9)
B7 C2 B3 C1 -136.9(7)
B7 C2 B3 B4 -101.7(7)
B7 C2 B3 B8 -39.5(6)
B7 C2 B6 C1 100.2(7)
B7 C2 B6 B5 64.4(8)
B7 C2 B6 B10 1.9(8)
B7 C2 B6 B11 -37.7(7)
B7 C2 B11 B12 39.1(6)
B7 C2 B11 B10 101.3(8)
B7 C2 B11 B6 141.1(7)
B7 B3 B8 B4 -137.0(8)
B7 B3 B8 B12 -37.1(7)
B7 B3 B8 B9 -100.2(8)
B7 B8 B12 B9 -138.2(8)
B7 B8 B12 B10 -101.2(7)
B7 B8 B12 B11 -37.8(6)
B7 B8 B9 B4 -100.7(8)
B7 B8 B9 B5 -63.5(9)
B7 B8 B9 B12 36.9(7)
B7 B8 B9 B10 0.2(10)
B7 B12 B9 B4 0.3(10)
B7 B12 B9 B8 -37.8(7)
B7 B12 B9 B5 64.4(9)
B7 B12 B9 B10 101.0(7)
B7 B12 B10 B5 -64.7(9)
B7 B12 B10 B9 -101.4(8)
B7 B12 B10 B6 -0.9(10)
B7 B12 B10 B11 37.0(7)
B7 B12 B11 C2 -39.3(6)
B7 B12 B11 B10 -139.0(7)
B7 B12 B11 B6 -101.7(7)
C16 C12 C11 Ru1 122.3(7)
C16 C12 C11 C10 179.4(7)
C16 C12 C13 Ru1 -123.6(8)
C16 C12 C13 C14 -175.6(7)
